data_4127132
loop_
_publ_author_name
'Hansmann, Max M.'
'Melaimi, Mohand'
'Bertrand, Guy'

_publ_section_title
;
 Organic Mixed Valence Compounds Derived from Cyclic
 (Alkyl)(amino)carbenes.
;
_journal_name_full 'Journal of the American Chemical Society'
_journal_paper_doi 10.1021/jacs.7b11184
_journal_year 2018
_chemical_absolute_configuration ad
_chemical_formula_moiety 'F6 Sb, C64 H90 N2, C4 H8 O'
_chemical_formula_sum 'C68 H98 F6 N2 O Sb'
_chemical_formula_weight 1195.23
_space_group_crystal_system triclinic
_space_group_IT_number 1
_space_group_name_Hall 'P 1'
_space_group_name_H-M_alt 'P 1'
_symmetry_space_group_name_Hall 'P 1'
_symmetry_space_group_name_H-M 'P 1'
_atom_sites_solution_hydrogens geom
_audit_creation_date 2017-08-17
_audit_creation_method
;
Olex2 1.2-beta
(compiled 2017.08.10 svn.r3458 for OlexSys, GUI svn.r5375)
;
_cell_angle_alpha 98.484(7)
_cell_angle_beta 93.383(7)
_cell_angle_gamma 96.918(7)
_cell_formula_units_Z 1
_cell_length_a 9.311(2)
_cell_length_b 13.035(3)
_cell_length_c 14.124(3)
_cell_measurement_reflns_used 9484
_cell_measurement_temperature 100(2)
_cell_measurement_theta_max 25.37
_cell_measurement_theta_min 2.21
_cell_volume 1678.0(6)
_computing_cell_refinement 'SAINT v8.34A (Bruker, 2013)'
_computing_data_collection 'APEX2 v2014.11-0 (Bruker, 2014)'
_computing_data_reduction 'SAINT v8.34A (Bruker, 2013)'
_computing_molecular_graphics 'Olex2 (Dolomanov et al., 2009)'
_computing_publication_material 'Olex2 (Dolomanov et al., 2009)'
_computing_structure_refinement 'XL (Sheldrick, 2008)'
_computing_structure_solution 'SHELXT (Sheldrick, 2015)'
_diffrn_ambient_temperature 100.0
_diffrn_detector 'Bruker APEX-II CCD'
_diffrn_detector_area_resol_mean 7.9
_diffrn_detector_type 'CCD Area Detector'
_diffrn_measured_fraction_theta_full 1.000
_diffrn_measured_fraction_theta_max 0.995
_diffrn_measurement_device 'Kappa Four-Circle Diffractometer'
_diffrn_measurement_device_type 'Bruker X8 APEX II'
_diffrn_measurement_method '\w and \f scans'
_diffrn_radiation_monochromator graphite
_diffrn_radiation_probe x-ray
_diffrn_radiation_type MoK\a
_diffrn_radiation_wavelength 0.71073
_diffrn_reflns_av_R_equivalents 0.0207
_diffrn_reflns_av_unetI/netI 0.0321
_diffrn_reflns_Laue_measured_fraction_full 1.000
_diffrn_reflns_Laue_measured_fraction_max 0.995
_diffrn_reflns_limit_h_max 10
_diffrn_reflns_limit_h_min -11
_diffrn_reflns_limit_k_max 15
_diffrn_reflns_limit_k_min -15
_diffrn_reflns_limit_l_max 16
_diffrn_reflns_limit_l_min -17
_diffrn_reflns_number 26157
_diffrn_reflns_point_group_measured_fraction_full 0.894
_diffrn_reflns_point_group_measured_fraction_max 0.887
_diffrn_reflns_theta_full 25.242
_diffrn_reflns_theta_max 25.377
_diffrn_reflns_theta_min 1.987
_diffrn_source 'sealed tube'
_diffrn_source_type fine-focus
_diffrn_standards_number 0
_exptl_absorpt_coefficient_mu 0.467
_exptl_absorpt_correction_T_max 0.2627
_exptl_absorpt_correction_T_min 0.2351
_exptl_absorpt_correction_type multi-scan
_exptl_absorpt_process_details
'SADABS-2016/2 (Bruker,2016/2) was used for absorption correction. wR2(int) was 0.0607 before and 0.0432 after correction. The Ratio of minimum to maximum transmission is 0.8949. The \l/2 correction factor is Not present.'
_exptl_crystal_colour pink
_exptl_crystal_density_diffrn 1.183
_exptl_crystal_description block
_exptl_crystal_F_000 633
_exptl_crystal_size_max 0.33
_exptl_crystal_size_mid 0.32
_exptl_crystal_size_min 0.29
_refine_diff_density_max 0.468
_refine_diff_density_min -0.242
_refine_diff_density_rms 0.048
_refine_ls_abs_structure_details
;
 Flack x determined using 4418 quotients [(I+)-(I-)]/[(I+)+(I-)]
 (Parsons, Flack and Wagner, Acta Cryst. B69 (2013) 249-259).
;
_refine_ls_abs_structure_Flack 0.012(5)
_refine_ls_extinction_method none
_refine_ls_goodness_of_fit_ref 1.049
_refine_ls_hydrogen_treatment constr
_refine_ls_matrix_type full
_refine_ls_number_parameters 721
_refine_ls_number_reflns 10936
_refine_ls_number_restraints 33
_refine_ls_restrained_S_all 1.049
_refine_ls_R_factor_all 0.0292
_refine_ls_R_factor_gt 0.0283
_refine_ls_shift/su_max 0.014
_refine_ls_shift/su_mean 0.000
_refine_ls_structure_factor_coef Fsqd
_refine_ls_weighting_details 'w=1/[\s^2^(Fo^2^)+(0.0334P)^2^+0.6009P] where P=(Fo^2^+2Fc^2^)/3'
_refine_ls_weighting_scheme calc
_refine_ls_wR_factor_gt 0.0681
_refine_ls_wR_factor_ref 0.0687
_reflns_Friedel_coverage 0.783
_reflns_Friedel_fraction_full 0.788
_reflns_Friedel_fraction_max 0.779
_reflns_number_gt 10700
_reflns_number_total 10936
_reflns_threshold_expression 'I > 2\s(I)'
_cod_data_source_file 6aMenth.cif
_cod_data_source_block gb_mm136_0m_b_sq
_cod_depositor_comments
;
The following automatic conversions were performed:

'_diffrn_radiation_probe' value 'X-ray' changed to 'x-ray' according
to
/home/data/users/saulius/crontab/automatic-downloads/rss-feeds/ACS/lib/dictionaries/cif_core.dic
dictionary named 'cif_core.dic' version 2.4.2 from 2011-04-26.

Automatic conversion script
Id: cif_fix_values 4973 2017-02-22 13:04:09Z antanas 
;
_cod_original_cell_volume 1677.9(6)
_cod_database_code 4127132
_shelx_shelxl_version_number 2014/7
_shelx_space_group_comment
;
The symmetry employed for this shelxl refinement is uniquely defined
by the following loop, which should always be used as a source of
symmetry information in preference to the above space-group names.
They are only intended as comments.
;
_shelx_estimated_absorpt_t_max 0.876
_shelx_estimated_absorpt_t_min 0.861
_olex2_refinement_description
;
1. Fixed Uiso
 At 1.2 times of:
  All C(H) groups, All C(H,H) groups
 At 1.5 times of:
  All C(H,H,H) groups
2. Rigid body (RIGU) restrains
 C3, C4, C1, C23, C19
 with sigma for 1-2 distances of 0.002 and sigma for 1-3 distances of 0.004
 Sb01
 with sigma for 1-2 distances of 0.002 and sigma for 1-3 distances of 0.004
3.a Ternary CH refined with riding coordinates:
 C11B(H11B), C14B(H14B), C11(H11), C20B(H20B), C25(H25), C23B(H23B), C20(H20),
 C23(H23), C25B(H25B), C14(H14)
3.b Secondary CH2 refined with riding coordinates:
 C3(H3A,H3B), C22B(H22A,H22B), C21B(H21A,H21B), C19B(H19A,H19B), C19(H19C,
 H19D), C3B(H3BA,H3BB), C21(H21C,H21D), C22(H22C,H22D), C36(H36A,H36B),
 C35(H35A,H35B), C34(H34A,H34B), C33(H33A,H33B)
3.c Aromatic/amide H refined with riding coordinates:
 C9(H9), C8B(H8B), C32B(H32B), C7(H7), C31(H31), C31B(H31B), C9B(H9B),
 C32(H32), C8(H8), C7B(H7B)
3.d Idealised Me refined as rotating group:
 C15B(H15A,H15B,H15C), C17B(H17A,H17B,H17C), C17(H17D,H17E,H17F), C13(H13A,
 H13B,H13C), C12B(H12A,H12B,H12C), C18B(H18A,H18B,H18C), C16B(H16A,H16B,H16C),
 C16(H16D,H16E,H16F), C24B(H24A,H24B,H24C), C18(H18D,H18E,H18F), C15(H15D,H15E,
 H15F), C27B(H27A,H27B,H27C), C12(H12D,H12E,H12F), C26(H26A,H26B,H26C),
 C13B(H13D,H13E,H13F), C26B(H26D,H26E,H26F), C27(H27D,H27E,H27F), C24(H24D,H24E,
 H24F)
;
_olex2_submission_special_instructions 'No special instructions were received'

loop_
_space_group_symop_operation_xyz
'x, y, z'

loop_
_atom_site_label
_atom_site_type_symbol
_atom_site_fract_x
_atom_site_fract_y
_atom_site_fract_z
_atom_site_U_iso_or_equiv
_atom_site_adp_type
_atom_site_occupancy
_atom_site_site_symmetry_order
_atom_site_calc_flag
_atom_site_refinement_flags_posn
_atom_site_refinement_flags_adp
_atom_site_disorder_assembly
_atom_site_disorder_group
Sb01 Sb 0.46338(3) 0.00990(2) 0.06095(2) 0.02563(8) Uani 1 1 d . U . .
F002 F 0.2955(4) 0.0733(3) 0.0451(3) 0.0501(11) Uani 1 1 d . . . .
F003 F 0.5048(4) 0.0855(3) 0.1845(2) 0.0449(10) Uani 1 1 d . . . .
F004 F 0.5742(4) 0.1174(3) 0.0112(3) 0.0389(9) Uani 1 1 d . . . .
C6 C 0.2466(6) 0.4388(4) 0.2087(3) 0.0194(11) Uani 1 1 d . . . .
C4 C -0.0536(6) 0.1823(4) 0.3126(3) 0.0215(11) Uani 1 1 d . U . .
F007 F 0.3554(4) -0.0978(3) 0.1111(3) 0.0379(9) Uani 1 1 d . . . .
F008 F 0.4216(4) -0.0666(3) -0.0627(3) 0.0457(10) Uani 1 1 d . . . .
C11B C 1.0297(6) 0.4912(4) 0.8262(3) 0.0238(12) Uani 1 1 d . . . .
H11B H 1.0737 0.5659 0.8322 0.029 Uiso 1 1 calc R . . .
C9 C 0.1252(7) 0.6208(4) 0.2638(4) 0.0274(13) Uani 1 1 d . . . .
H9 H 0.0839 0.6833 0.2821 0.033 Uiso 1 1 calc R . . .
N1B N 0.9007(5) 0.6823(3) 0.8930(3) 0.0151(9) Uani 1 1 d . . . .
C29B C 0.7149(6) 0.6200(4) 0.6747(3) 0.0178(11) Uani 1 1 d . . . .
C8B C 0.6644(7) 0.3872(5) 0.9016(4) 0.0266(13) Uani 1 1 d . . . .
H8B H 0.6123 0.3211 0.9062 0.032 Uiso 1 1 calc R . . .
N1 N 0.0259(5) 0.3319(3) 0.2447(3) 0.0140(9) Uani 1 1 d . . . .
C32B C 0.4039(6) 0.4135(4) 0.5986(3) 0.0193(11) Uani 1 1 d . . . .
H32B H 0.3569 0.3539 0.6211 0.023 Uiso 1 1 calc R . . .
C3 C -0.1378(7) 0.1773(4) 0.2146(4) 0.0278(12) Uani 1 1 d . U . .
H3A H -0.1297 0.1101 0.1736 0.033 Uiso 1 1 calc R . . .
H3B H -0.2418 0.1810 0.2237 0.033 Uiso 1 1 calc R . . .
F00H F 0.6302(4) -0.0559(3) 0.0743(3) 0.0460(10) Uani 1 1 d . . . .
C7 C 0.3237(7) 0.5364(4) 0.2046(4) 0.0254(13) Uani 1 1 d . . . .
H7 H 0.4194 0.5408 0.1843 0.030 Uiso 1 1 calc R . . .
C5 C 0.1058(6) 0.4343(4) 0.2386(3) 0.0169(11) Uani 1 1 d . . . .
C15B C 0.4754(6) 0.6694(4) 0.8628(4) 0.0234(12) Uani 1 1 d . . . .
H15A H 0.4000 0.6106 0.8647 0.035 Uiso 1 1 calc GR . . .
H15B H 0.5168 0.6610 0.8004 0.035 Uiso 1 1 calc GR . . .
H15C H 0.4328 0.7350 0.8723 0.035 Uiso 1 1 calc GR . . .
C28 C 0.1351(6) 0.3349(4) 0.3990(3) 0.0159(10) Uani 1 1 d . . . .
C2B C 0.9979(6) 0.7491(4) 0.9745(3) 0.0171(11) Uani 1 1 d . . . .
C30 C 0.3510(5) 0.4416(4) 0.5121(4) 0.0173(11) Uani 1 1 d . . . .
C31 C 0.4266(6) 0.5310(4) 0.4789(3) 0.0192(11) Uani 1 1 d . . . .
H31 H 0.3917 0.5510 0.4206 0.023 Uiso 1 1 calc R . . .
C17B C 1.1226(6) 0.6905(4) 1.0042(4) 0.0236(12) Uani 1 1 d . . . .
H17A H 1.0826 0.6249 1.0246 0.035 Uiso 1 1 calc GR . . .
H17B H 1.1839 0.7341 1.0576 0.035 Uiso 1 1 calc GR . . .
H17C H 1.1808 0.6751 0.9496 0.035 Uiso 1 1 calc GR . . .
C22B C 0.9432(5) 0.8940(4) 0.6627(3) 0.0228(11) Uani 1 1 d . . . .
H22A H 0.8620 0.8376 0.6405 0.027 Uiso 1 1 calc R . . .
H22B H 0.9191 0.9580 0.6389 0.027 Uiso 1 1 calc R . . .
C17 C 0.0046(6) 0.2308(5) 0.0785(3) 0.0289(13) Uani 1 1 d . . . .
H17D H 0.0527 0.2916 0.0541 0.043 Uiso 1 1 calc GR . . .
H17E H -0.0641 0.1891 0.0281 0.043 Uiso 1 1 calc GR . . .
H17F H 0.0774 0.1880 0.0978 0.043 Uiso 1 1 calc GR . . .
C2 C -0.0772(6) 0.2680(4) 0.1653(3) 0.0197(12) Uani 1 1 d . . . .
C1 C 0.0380(6) 0.2869(4) 0.3228(3) 0.0162(10) Uani 1 1 d . U . .
C1B C 0.8971(5) 0.7226(4) 0.8108(3) 0.0141(10) Uani 1 1 d . . . .
C14B C 0.5962(6) 0.6721(4) 0.9434(4) 0.0196(12) Uani 1 1 d . . . .
H14B H 0.6675 0.7361 0.9442 0.024 Uiso 1 1 calc R . . .
C11 C 0.3254(6) 0.3437(4) 0.1834(3) 0.0218(12) Uani 1 1 d . . . .
H11 H 0.2543 0.2797 0.1830 0.026 Uiso 1 1 calc R . . .
C13 C 0.3845(7) 0.3377(5) 0.0830(4) 0.0290(14) Uani 1 1 d . . . .
H13A H 0.3051 0.3397 0.0348 0.043 Uiso 1 1 calc GR . . .
H13B H 0.4265 0.2724 0.0677 0.043 Uiso 1 1 calc GR . . .
H13C H 0.4595 0.3973 0.0827 0.043 Uiso 1 1 calc GR . . .
C12B C 1.0119(7) 0.4452(5) 0.7189(4) 0.0366(15) Uani 1 1 d . . . .
H12A H 0.9669 0.3722 0.7109 0.055 Uiso 1 1 calc GR . . .
H12B H 1.1073 0.4484 0.6929 0.055 Uiso 1 1 calc GR . . .
H12C H 0.9500 0.4856 0.6846 0.055 Uiso 1 1 calc GR . . .
C6B C 0.8837(6) 0.4894(4) 0.8679(3) 0.0180(11) Uani 1 1 d . . . .
C30B C 0.5969(6) 0.5596(4) 0.6177(3) 0.0161(11) Uani 1 1 d . . . .
C10 C 0.0454(6) 0.5242(4) 0.2720(4) 0.0217(11) Uani 1 1 d . . . .
C20B C 1.1253(4) 0.7664(3) 0.6574(3) 0.0195(8) Uani 1 1 d . . . .
H20B H 1.0463 0.7067 0.6372 0.023 Uiso 1 1 calc R . . .
C21B C 1.0814(4) 0.8626(3) 0.6193(3) 0.0207(8) Uani 1 1 d . . . .
H21A H 1.0644 0.8472 0.5485 0.025 Uiso 1 1 calc R . . .
H21B H 1.1610 0.9213 0.6357 0.025 Uiso 1 1 calc R . . .
C18B C 0.9145(6) 0.7769(4) 1.0624(3) 0.0229(11) Uani 1 1 d . . . .
H18A H 0.8339 0.8141 1.0449 0.034 Uiso 1 1 calc GR . . .
H18B H 0.9797 0.8217 1.1130 0.034 Uiso 1 1 calc GR . . .
H18C H 0.8763 0.7127 1.0858 0.034 Uiso 1 1 calc GR . . .
C16B C 0.5329(7) 0.6783(5) 1.0408(4) 0.0289(14) Uani 1 1 d . . . .
H16A H 0.4981 0.7462 1.0571 0.043 Uiso 1 1 calc GR . . .
H16B H 0.6081 0.6704 1.0898 0.043 Uiso 1 1 calc GR . . .
H16C H 0.4519 0.6222 1.0381 0.043 Uiso 1 1 calc GR . . .
C16 C -0.2070(6) 0.5802(4) 0.2744(4) 0.0372(14) Uani 1 1 d . . . .
H16D H -0.1688 0.6541 0.2772 0.056 Uiso 1 1 calc GR . A 1
H16E H -0.2970 0.5748 0.3072 0.056 Uiso 1 1 calc GR . A 1
H16F H -0.2270 0.5471 0.2072 0.056 Uiso 1 1 calc GR . A 1
C5B C 0.8201(6) 0.5813(4) 0.8977(3) 0.0157(10) Uani 1 1 d . . . .
C19B C 1.1430(4) 0.7889(3) 0.7672(3) 0.0184(8) Uani 1 1 d . . . .
H19A H 1.2249 0.8455 0.7867 0.022 Uiso 1 1 calc R . . .
H19B H 1.1703 0.7255 0.7909 0.022 Uiso 1 1 calc R . . .
C19 C 0.0524(6) 0.0931(4) 0.2965(4) 0.0365(11) Uani 1 1 d . U . .
H19C H -0.0074 0.0255 0.2713 0.044 Uiso 1 1 calc R . . .
H19D H 0.1183 0.1099 0.2468 0.044 Uiso 1 1 calc R . . .
C31B C 0.5247(5) 0.4724(4) 0.6513(3) 0.0189(10) Uani 1 1 d . . . .
H31B H 0.5587 0.4537 0.7103 0.023 Uiso 1 1 calc R . . .
C28B C 0.8103(6) 0.6707(4) 0.7323(4) 0.0164(11) Uani 1 1 d . . . .
C3B C 1.0493(6) 0.8457(4) 0.9271(3) 0.0265(12) Uani 1 1 d . . . .
H3BA H 1.0036 0.9065 0.9556 0.032 Uiso 1 1 calc R . . .
H3BB H 1.1559 0.8636 0.9390 0.032 Uiso 1 1 calc R . . .
C24B C 1.2663(5) 0.7358(4) 0.6172(3) 0.0337(10) Uani 1 1 d . . . .
H24A H 1.2547 0.7248 0.5469 0.050 Uiso 1 1 calc GR . . .
H24B H 1.2882 0.6711 0.6392 0.050 Uiso 1 1 calc GR . . .
H24C H 1.3460 0.7919 0.6398 0.050 Uiso 1 1 calc GR . . .
C18 C -0.1936(6) 0.3306(5) 0.1342(4) 0.0286(13) Uani 1 1 d . . . .
H18D H -0.2433 0.3573 0.1902 0.043 Uiso 1 1 calc GR . . .
H18E H -0.2639 0.2855 0.0869 0.043 Uiso 1 1 calc GR . . .
H18F H -0.1489 0.3894 0.1055 0.043 Uiso 1 1 calc GR . . .
C21 C 0.0394(6) 0.0590(4) 0.4649(3) 0.0435(12) Uani 1 1 d . . . .
H21C H -0.0218 -0.0092 0.4446 0.052 Uiso 1 1 calc R . . .
H21D H 0.0976 0.0547 0.5248 0.052 Uiso 1 1 calc R . . .
C9B C 0.6012(6) 0.4766(4) 0.9251(4) 0.0196(12) Uani 1 1 d . . . .
H9B H 0.5040 0.4706 0.9427 0.023 Uiso 1 1 calc R . . .
C15 C -0.0596(7) 0.5758(5) 0.4288(4) 0.0358(14) Uani 1 1 d . . . .
H15D H 0.0188 0.5438 0.4576 0.054 Uiso 1 1 calc GR . . .
H15E H -0.1461 0.5655 0.4644 0.054 Uiso 1 1 calc GR . . .
H15F H -0.0290 0.6508 0.4316 0.054 Uiso 1 1 calc GR . . .
C27B C 0.8355(5) 1.0776(3) 0.8179(3) 0.0336(10) Uani 1 1 d . . . .
H27A H 0.8300 1.0932 0.7521 0.050 Uiso 1 1 calc GR . . .
H27B H 0.9290 1.1100 0.8511 0.050 Uiso 1 1 calc GR . . .
H27C H 0.7566 1.1055 0.8520 0.050 Uiso 1 1 calc GR . . .
C12 C 0.4505(6) 0.3416(4) 0.2580(4) 0.0259(13) Uani 1 1 d . . . .
H12D H 0.5184 0.4061 0.2631 0.039 Uiso 1 1 calc GR . . .
H12E H 0.5012 0.2812 0.2382 0.039 Uiso 1 1 calc GR . . .
H12F H 0.4121 0.3362 0.3204 0.039 Uiso 1 1 calc GR . . .
C26 C -0.2047(6) 0.3291(4) 0.5010(4) 0.0462(12) Uani 1 1 d . . . .
H26A H -0.2624 0.3866 0.4967 0.069 Uiso 1 1 calc GR . . .
H26B H -0.1017 0.3548 0.4992 0.069 Uiso 1 1 calc GR . . .
H26C H -0.2198 0.3021 0.5613 0.069 Uiso 1 1 calc GR . . .
C13B C 1.1349(6) 0.4333(4) 0.8809(4) 0.0331(13) Uani 1 1 d . . . .
H13D H 1.0963 0.3590 0.8738 0.050 Uiso 1 1 calc GR . . .
H13E H 1.1452 0.4635 0.9491 0.050 Uiso 1 1 calc GR . . .
H13F H 1.2299 0.4406 0.8545 0.050 Uiso 1 1 calc GR . . .
C26B C 0.6752(4) 0.9093(3) 0.7645(4) 0.0337(10) Uani 1 1 d . . . .
H26D H 0.5970 0.9343 0.8015 0.051 Uiso 1 1 calc GR . . .
H26E H 0.6679 0.8330 0.7591 0.051 Uiso 1 1 calc GR . . .
H26F H 0.6665 0.9288 0.7002 0.051 Uiso 1 1 calc GR . . .
C29 C 0.2321(6) 0.3844(4) 0.4553(4) 0.0202(11) Uani 1 1 d . . . .
C25 C -0.2516(5) 0.2417(3) 0.4164(4) 0.0349(11) Uani 1 1 d . . . .
H25 H -0.2663 0.2750 0.3577 0.042 Uiso 1 1 calc R . . .
C27 C -0.4017(5) 0.1868(4) 0.4372(4) 0.0454(12) Uani 1 1 d . . . .
H27D H -0.3888 0.1469 0.4901 0.068 Uiso 1 1 calc GR . . .
H27E H -0.4449 0.1392 0.3796 0.068 Uiso 1 1 calc GR . . .
H27F H -0.4658 0.2396 0.4552 0.068 Uiso 1 1 calc GR . . .
C32 C 0.5456(6) 0.5868(4) 0.5286(4) 0.0189(11) Uani 1 1 d . . . .
H32 H 0.5954 0.6441 0.5043 0.023 Uiso 1 1 calc R . . .
C8 C 0.2611(7) 0.6277(4) 0.2302(4) 0.0261(13) Uani 1 1 d . . . .
H8 H 0.3119 0.6940 0.2245 0.031 Uiso 1 1 calc R . . .
C22 C -0.0574(7) 0.1439(4) 0.4846(4) 0.0437(17) Uani 1 1 d . . . .
H22C H 0.0036 0.2101 0.5128 0.052 Uiso 1 1 calc R . . .
H22D H -0.1250 0.1249 0.5326 0.052 Uiso 1 1 calc R . . .
C23B C 0.9574(4) 0.9143(3) 0.7732(2) 0.0161(7) Uani 1 1 d . . . .
H23B H 1.0389 0.9726 0.7908 0.019 Uiso 1 1 calc R . . .
C20 C 0.1436(6) 0.0799(4) 0.3853(4) 0.0446(12) Uani 1 1 d . . . .
H20 H 0.2110 0.1458 0.4081 0.054 Uiso 1 1 calc R . . .
C23 C -0.1458(5) 0.1620(3) 0.3949(3) 0.0322(10) Uani 1 1 d . U . .
H23 H -0.2081 0.0940 0.3715 0.039 Uiso 1 1 calc R . . .
C25B C 0.8214(5) 0.9588(4) 0.8154(3) 0.0255(10) Uani 1 1 d . . . .
H25B H 0.8207 0.9458 0.8834 0.031 Uiso 1 1 calc R . . .
C7B C 0.8033(7) 0.3926(4) 0.8712(4) 0.0259(13) Uani 1 1 d . . . .
H7B H 0.8442 0.3301 0.8525 0.031 Uiso 1 1 calc R . . .
C24 C 0.2325(7) -0.0107(5) 0.3627(5) 0.0689(18) Uani 1 1 d . . . .
H24D H 0.1679 -0.0736 0.3329 0.103 Uiso 1 1 calc GR . . .
H24E H 0.2813 -0.0240 0.4222 0.103 Uiso 1 1 calc GR . . .
H24F H 0.3051 0.0074 0.3184 0.103 Uiso 1 1 calc GR . . .
C14 C -0.0948(6) 0.5247(4) 0.3242(4) 0.0250(12) Uani 1 1 d . . . .
H14 H -0.1378 0.4504 0.3234 0.030 Uiso 1 1 calc R . . .
C10B C 0.6757(6) 0.5766(4) 0.9237(3) 0.0163(11) Uani 1 1 d . . . .
C4B C 1.0076(5) 0.8214(4) 0.8187(3) 0.0200(11) Uani 1 1 d . . . .
C36 C 0.2045(4) 0.1802(3) 0.7099(3) 0.0260(9) Uani 1 1 d . . . .
H36A H 0.1239 0.1219 0.6971 0.031 Uiso 1 1 calc R . . .
H36B H 0.1647 0.2470 0.7078 0.031 Uiso 1 1 calc R . . .
O1 O 0.3065(4) 0.1670(3) 0.6452(2) 0.0529(9) Uani 1 1 d . . . .
C35 C 0.2893(6) 0.1811(4) 0.8093(3) 0.0438(12) Uani 1 1 d . . . .
H35A H 0.3331 0.2529 0.8376 0.053 Uiso 1 1 calc R . . .
H35B H 0.2247 0.1524 0.8549 0.053 Uiso 1 1 calc R . . .
C34 C 0.4006(5) 0.1145(3) 0.7859(3) 0.0387(11) Uani 1 1 d . . . .
H34A H 0.3634 0.0398 0.7847 0.046 Uiso 1 1 calc R . . .
H34B H 0.4869 0.1338 0.8323 0.046 Uiso 1 1 calc R . . .
C33 C 0.4361(6) 0.1365(4) 0.6856(4) 0.0492(13) Uani 1 1 d . . . .
H33A H 0.5181 0.1933 0.6899 0.059 Uiso 1 1 calc R . . .
H33B H 0.4618 0.0730 0.6462 0.059 Uiso 1 1 calc R . . .

loop_
_atom_site_aniso_label
_atom_site_aniso_U_11
_atom_site_aniso_U_22
_atom_site_aniso_U_33
_atom_site_aniso_U_23
_atom_site_aniso_U_13
_atom_site_aniso_U_12
Sb01 0.01674(12) 0.02496(12) 0.03079(13) -0.00461(9) -0.00168(9) -0.00218(8)
F002 0.032(3) 0.040(2) 0.078(3) 0.007(2) -0.001(2) 0.0078(19)
F003 0.044(3) 0.047(2) 0.0306(19) -0.0168(18) -0.0011(17) -0.0172(19)
F004 0.034(2) 0.034(2) 0.044(2) 0.0044(18) 0.0013(18) -0.0123(17)
C6 0.020(3) 0.024(3) 0.013(2) 0.007(2) -0.0049(19) -0.003(2)
C4 0.022(2) 0.024(2) 0.014(2) 0.0012(16) -0.0026(16) -0.0103(17)
F007 0.030(2) 0.035(2) 0.045(2) 0.0031(18) 0.0029(17) -0.0048(17)
F008 0.046(3) 0.046(2) 0.037(2) -0.0087(18) 0.0017(18) -0.008(2)
C11B 0.023(3) 0.022(2) 0.028(3) 0.0043(19) 0.006(2) 0.0064(19)
C9 0.029(3) 0.024(3) 0.029(3) 0.004(2) -0.002(2) 0.001(2)
N1B 0.015(2) 0.019(2) 0.0126(18) 0.0048(15) -0.0003(15) 0.0059(16)
C29B 0.017(2) 0.019(2) 0.018(2) 0.0033(19) 0.0041(19) -0.0006(19)
C8B 0.024(3) 0.026(3) 0.029(3) 0.011(2) -0.001(2) -0.005(2)
N1 0.0074(19) 0.016(2) 0.0165(19) 0.0025(15) -0.0029(15) -0.0055(15)
C32B 0.020(2) 0.022(2) 0.015(2) 0.0011(18) 0.0015(18) 0.0012(19)
C3 0.031(3) 0.024(3) 0.024(2) 0.0039(19) -0.007(2) -0.008(2)
F00H 0.018(2) 0.040(2) 0.079(3) 0.004(2) -0.0024(19) 0.0081(17)
C7 0.021(3) 0.034(3) 0.019(3) 0.007(2) -0.002(2) -0.008(2)
C5 0.017(3) 0.020(2) 0.015(2) 0.0093(18) -0.0027(18) 0.0002(19)
C15B 0.017(3) 0.029(3) 0.026(3) 0.009(2) 0.000(2) 0.007(2)
C28 0.011(2) 0.020(2) 0.015(2) 0.0032(17) -0.0003(17) -0.0047(17)
C2B 0.013(2) 0.020(2) 0.015(2) 0.0034(18) -0.0052(18) -0.0075(18)
C30 0.015(2) 0.018(2) 0.018(2) 0.0031(17) 0.0023(18) -0.0011(18)
C31 0.021(3) 0.025(2) 0.012(2) 0.0052(17) -0.0028(17) 0.0056(19)
C17B 0.013(3) 0.034(3) 0.022(2) 0.004(2) -0.0030(19) -0.001(2)
C22B 0.024(2) 0.019(2) 0.026(2) 0.0112(19) -0.0033(19) -0.0019(18)
C17 0.021(3) 0.046(3) 0.014(2) -0.002(2) -0.0049(19) -0.005(2)
C2 0.017(3) 0.028(3) 0.011(2) -0.0047(18) -0.0032(18) 0.002(2)
C1 0.019(2) 0.019(2) 0.011(2) 0.0035(17) 0.0039(18) 0.0017(17)
C1B 0.007(2) 0.017(2) 0.018(2) 0.0022(18) 0.0013(18) -0.0003(17)
C14B 0.009(3) 0.027(3) 0.024(3) 0.007(2) -0.001(2) 0.003(2)
C11 0.023(3) 0.026(3) 0.017(3) 0.005(2) 0.009(2) 0.001(2)
C13 0.028(3) 0.038(3) 0.022(3) 0.004(3) 0.012(2) 0.002(3)
C12B 0.034(3) 0.035(3) 0.045(3) 0.008(3) 0.014(3) 0.016(2)
C6B 0.013(2) 0.022(2) 0.020(2) 0.0072(18) -0.0033(18) 0.0022(18)
C30B 0.016(2) 0.021(2) 0.010(2) -0.0017(17) -0.0040(16) 0.0033(18)
C10 0.024(3) 0.021(2) 0.021(2) 0.0075(19) -0.0007(19) 0.002(2)
C20B 0.017(2) 0.020(2) 0.019(2) -0.0064(17) 0.0083(16) -0.0003(16)
C21B 0.015(2) 0.025(2) 0.0217(19) 0.0034(15) 0.0077(16) -0.0026(16)
C18B 0.025(3) 0.029(2) 0.014(2) -0.0008(19) 0.0010(19) 0.004(2)
C16B 0.027(3) 0.034(3) 0.029(3) 0.008(3) 0.004(3) 0.008(3)
C16 0.027(3) 0.026(3) 0.060(4) 0.008(2) 0.001(3) 0.009(2)
C5B 0.012(2) 0.016(2) 0.016(2) 0.0004(17) -0.0029(17) -0.0044(18)
C19B 0.0128(19) 0.0234(19) 0.0182(19) 0.0020(15) 0.0044(15) -0.0016(15)
C19 0.035(3) 0.035(3) 0.038(3) 0.008(2) 0.007(2) -0.004(2)
C31B 0.015(2) 0.026(2) 0.014(2) 0.0036(17) -0.0051(17) -0.0008(18)
C28B 0.018(2) 0.017(2) 0.017(2) 0.0095(18) 0.0027(19) 0.0043(18)
C3B 0.029(3) 0.026(3) 0.019(2) 0.0000(19) -0.012(2) -0.009(2)
C24B 0.021(2) 0.040(2) 0.041(3) 0.003(2) 0.0157(19) 0.0067(19)
C18 0.024(3) 0.035(3) 0.026(3) 0.007(2) -0.009(2) 0.005(2)
C21 0.044(3) 0.051(3) 0.040(3) 0.020(2) 0.007(2) 0.002(2)
C9B 0.015(3) 0.024(3) 0.022(3) 0.014(2) 0.000(2) 0.001(2)
C15 0.036(3) 0.030(3) 0.043(3) 0.001(2) 0.016(2) 0.008(2)
C27B 0.028(2) 0.025(2) 0.044(3) -0.0103(19) 0.008(2) 0.0056(18)
C12 0.015(3) 0.031(3) 0.030(3) 0.003(2) 0.003(2) 0.002(2)
C26 0.038(3) 0.047(3) 0.051(3) -0.001(2) 0.010(2) 0.003(2)
C13B 0.022(3) 0.028(3) 0.052(3) 0.010(2) 0.003(2) 0.008(2)
C26B 0.014(2) 0.025(2) 0.065(3) 0.010(2) 0.015(2) 0.0032(16)
C29 0.019(3) 0.024(2) 0.019(2) 0.0054(19) 0.0035(19) 0.002(2)
C25 0.037(3) 0.022(2) 0.042(3) 0.003(2) -0.003(2) -0.007(2)
C27 0.033(3) 0.057(3) 0.044(3) 0.003(2) 0.008(2) -0.001(2)
C32 0.019(3) 0.013(2) 0.024(2) 0.0041(17) 0.0006(19) -0.0025(18)
C8 0.030(3) 0.019(3) 0.027(3) 0.010(2) -0.006(2) -0.006(2)
C22 0.062(5) 0.035(3) 0.030(3) 0.016(2) -0.013(3) -0.018(3)
C23B 0.0124(18) 0.0165(17) 0.0189(18) 0.0017(14) 0.0050(15) -0.0014(14)
C20 0.047(3) 0.036(3) 0.057(3) 0.022(2) 0.007(3) 0.009(2)
C23 0.032(2) 0.029(2) 0.032(2) 0.0018(18) 0.0067(18) -0.0085(18)
C25B 0.019(2) 0.041(3) 0.019(2) 0.0075(18) 0.0035(17) 0.0093(19)
C7B 0.026(3) 0.016(2) 0.036(3) 0.006(2) -0.004(2) 0.003(2)
C24 0.065(4) 0.063(4) 0.096(5) 0.038(4) 0.031(4) 0.034(3)
C14 0.021(3) 0.018(2) 0.035(3) 0.003(2) 0.007(2) 0.0007(18)
C10B 0.012(3) 0.026(3) 0.011(2) 0.0058(19) 0.0012(18) 0.001(2)
C4B 0.016(2) 0.021(2) 0.022(2) 0.0040(18) -0.0040(18) -0.0030(17)
C36 0.0129(19) 0.0096(17) 0.053(3) -0.0011(17) -0.0069(18) 0.0049(14)
O1 0.043(2) 0.068(2) 0.049(2) 0.0306(18) -0.0018(17) -0.0079(18)
C35 0.047(3) 0.038(3) 0.039(3) -0.013(2) 0.002(2) -0.002(2)
C34 0.030(3) 0.033(2) 0.051(3) 0.018(2) -0.015(2) -0.0058(19)
C33 0.046(3) 0.058(3) 0.049(3) 0.017(3) 0.018(3) 0.012(3)

loop_
_atom_type_symbol
_atom_type_description
_atom_type_scat_dispersion_real
_atom_type_scat_dispersion_imag
_atom_type_scat_source
C C 0.0033 0.0016 'International Tables Vol C Tables 4.2.6.8 and 6.1.1.4'
H H 0.0000 0.0000 'International Tables Vol C Tables 4.2.6.8 and 6.1.1.4'
F F 0.0171 0.0103 'International Tables Vol C Tables 4.2.6.8 and 6.1.1.4'
N N 0.0061 0.0033 'International Tables Vol C Tables 4.2.6.8 and 6.1.1.4'
O O 0.0106 0.0060 'International Tables Vol C Tables 4.2.6.8 and 6.1.1.4'
Sb Sb -0.5866 1.5461 'International Tables Vol C Tables 4.2.6.8 and 6.1.1.4'

loop_
_geom_angle_atom_site_label_1
_geom_angle_atom_site_label_2
_geom_angle_atom_site_label_3
_geom_angle
F002 Sb01 F004 90.91(17)
F002 Sb01 F007 89.87(17)
F002 Sb01 F008 89.37(18)
F002 Sb01 F00H 178.7(2)
F003 Sb01 F002 90.74(18)
F003 Sb01 F004 89.74(16)
F003 Sb01 F007 90.06(16)
F003 Sb01 F008 179.7(2)
F003 Sb01 F00H 90.53(18)
F007 Sb01 F004 179.2(2)
F008 Sb01 F004 90.54(16)
F008 Sb01 F007 89.66(16)
F008 Sb01 F00H 89.36(18)
F00H Sb01 F004 89.39(17)
F00H Sb01 F007 89.83(16)
C7 C6 C5 118.7(5)
C7 C6 C11 116.9(5)
C5 C6 C11 124.4(5)
C3 C4 C19 105.3(4)
C1 C4 C3 101.7(4)
C1 C4 C19 107.9(4)
C1 C4 C23 117.0(4)
C23 C4 C3 115.6(4)
C23 C4 C19 108.5(4)
C12B C11B C13B 110.5(4)
C6B C11B C12B 110.7(4)
C6B C11B C13B 112.3(4)
C8 C9 C10 122.1(6)
C1B N1B C2B 114.4(4)
C1B N1B C5B 120.4(4)
C5B N1B C2B 125.2(4)
C28B C29B C30B 173.5(5)
C9B C8B C7B 120.6(5)
C5 N1 C2 124.3(4)
C1 N1 C5 122.0(4)
C1 N1 C2 113.6(4)
C31B C32B C30 120.3(5)
C2 C3 C4 110.1(4)
C6 C7 C8 120.4(6)
C6 C5 N1 118.7(5)
C10 C5 C6 121.9(5)
C10 C5 N1 119.0(5)
C29 C28 C1 169.8(5)
N1B C2B C17B 110.2(4)
N1B C2B C18B 111.6(5)
N1B C2B C3B 101.0(4)
C17B C2B C3B 113.2(4)
C18B C2B C17B 108.1(4)
C18B C2B C3B 112.7(4)
C32B C30 C31 118.5(5)
C29 C30 C32B 122.8(5)
C29 C30 C31 118.7(4)
C32 C31 C30 121.4(4)
C21B C22B C23B 113.1(4)
N1 C2 C3 101.1(4)
N1 C2 C17 110.7(5)
N1 C2 C18 111.1(4)
C3 C2 C17 111.9(5)
C18 C2 C3 112.6(5)
C18 C2 C17 109.2(4)
N1 C1 C4 112.6(4)
N1 C1 C28 119.3(5)
C28 C1 C4 127.9(4)
N1B C1B C28B 119.9(5)
N1B C1B C4B 110.9(4)
C28B C1B C4B 129.0(4)
C16B C14B C15B 110.5(4)
C10B C14B C15B 110.3(5)
C10B C14B C16B 110.9(4)
C6 C11 C13 112.6(4)
C6 C11 C12 111.6(5)
C12 C11 C13 109.0(5)
C5B C6B C11B 123.1(5)
C7B C6B C11B 118.5(5)
C7B C6B C5B 118.3(5)
C29B C30B C31B 118.9(4)
C29B C30B C32 121.6(5)
C31B C30B C32 119.4(5)
C9 C10 C14 118.4(5)
C5 C10 C9 117.1(5)
C5 C10 C14 124.3(5)
C21B C20B C19B 109.2(3)
C21B C20B C24B 111.2(3)
C19B C20B C24B 110.4(3)
C20B C21B C22B 110.4(3)
C6B C5B N1B 119.1(5)
C10B C5B N1B 118.9(5)
C10B C5B C6B 121.7(5)
C20B C19B C4B 116.3(3)
C20 C19 C4 115.2(4)
C32B C31B C30B 120.4(4)
C29B C28B C1B 168.0(6)
C4B C3B C2B 109.6(4)
C22 C21 C20 112.1(4)
C8B C9B C10B 122.1(5)
C28 C29 C30 174.4(6)
C26 C25 C27 106.5(4)
C23 C25 C26 116.0(4)
C23 C25 C27 110.7(4)
C31 C32 C30B 120.0(5)
C9 C8 C7 119.4(5)
C21 C22 C23 113.6(5)
C22B C23B C25B 112.0(3)
C22B C23B C4B 113.4(3)
C4B C23B C25B 115.4(3)
C19 C20 C21 108.1(4)
C19 C20 C24 110.4(5)
C24 C20 C21 110.7(4)
C4 C23 C25 113.2(4)
C4 C23 C22 113.5(4)
C25 C23 C22 113.4(4)
C27B C25B C23B 110.4(3)
C26B C25B C27B 109.0(4)
C26B C25B C23B 115.6(3)
C8B C7B C6B 120.4(5)
C16 C14 C10 111.9(4)
C15 C14 C10 109.8(5)
C15 C14 C16 110.7(4)
C5B C10B C14B 123.7(5)
C9B C10B C14B 119.5(5)
C9B C10B C5B 116.7(5)
C1B C4B C19B 107.2(4)
C1B C4B C23B 116.7(4)
C3B C4B C1B 101.9(4)
C3B C4B C19B 108.3(4)
C3B C4B C23B 114.9(4)
C23B C4B C19B 107.4(4)
O1 C36 C35 104.0(3)
C36 O1 C33 112.8(3)
C34 C35 C36 103.6(3)
C35 C34 C33 102.6(4)
O1 C33 C34 105.1(4)

loop_
_geom_bond_atom_site_label_1
_geom_bond_atom_site_label_2
_geom_bond_distance
Sb01 F002 1.871(4)
Sb01 F003 1.868(3)
Sb01 F004 1.885(3)
Sb01 F007 1.877(3)
Sb01 F008 1.873(4)
Sb01 F00H 1.876(4)
C6 C7 1.394(7)
C6 C5 1.399(8)
C6 C11 1.524(8)
C4 C3 1.539(7)
C4 C1 1.501(7)
C4 C19 1.613(7)
C4 C23 1.521(6)
C11B C12B 1.537(7)
C11B C6B 1.512(7)
C11B C13B 1.545(7)
C9 C10 1.407(8)
C9 C8 1.374(9)
N1B C2B 1.515(7)
N1B C1B 1.343(6)
N1B C5B 1.447(6)
C29B C30B 1.405(7)
C29B C28B 1.226(7)
C8B C9B 1.375(8)
C8B C7B 1.383(9)
N1 C5 1.464(6)
N1 C2 1.509(7)
N1 C1 1.330(6)
C32B C30 1.405(7)
C32B C31B 1.391(7)
C3 C2 1.526(7)
C7 C8 1.398(8)
C5 C10 1.393(7)
C15B C14B 1.546(7)
C28 C1 1.384(7)
C28 C29 1.220(7)
C2B C17B 1.535(7)
C2B C18B 1.524(7)
C2B C3B 1.551(7)
C30 C31 1.441(7)
C30 C29 1.395(8)
C31 C32 1.346(7)
C22B C21B 1.532(6)
C22B C23B 1.539(5)
C17 C2 1.530(7)
C2 C18 1.515(7)
C1B C28B 1.371(7)
C1B C4B 1.535(7)
C14B C16B 1.523(7)
C14B C10B 1.523(7)
C11 C13 1.546(7)
C11 C12 1.529(7)
C6B C5B 1.419(7)
C6B C7B 1.396(8)
C30B C31B 1.408(7)
C30B C32 1.428(6)
C10 C14 1.536(8)
C20B C21B 1.525(5)
C20B C19B 1.531(5)
C20B C24B 1.533(5)
C16 C14 1.535(7)
C5B C10B 1.411(7)
C19B C4B 1.563(6)
C19 C20 1.516(7)
C3B C4B 1.534(6)
C21 C22 1.514(8)
C21 C20 1.560(7)
C9B C10B 1.405(7)
C15 C14 1.528(7)
C27B C25B 1.533(6)
C26 C25 1.528(6)
C26B C25B 1.524(6)
C25 C27 1.556(6)
C25 C23 1.526(7)
C22 C23 1.533(7)
C23B C25B 1.568(5)
C23B C4B 1.558(6)
C20 C24 1.528(7)
C36 O1 1.365(5)
C36 C35 1.568(6)
O1 C33 1.429(6)
C35 C34 1.452(7)
C34 C33 1.532(7)
